data_7205572
loop_
_publ_author_name
'Soegiarto, Airon C.'
'Yan, Wah'
'Kent, Andrew D.'
'Ward, Michael D.'

_publ_section_title
;
 Regulating low-dimensional magnetic behavior of organic radicals in
 crystalline hydrogen-bonded host frameworks
;
_journal_issue 7
_journal_name_full 'Journal of Materials Chemistry'
_journal_page_first 2204
_journal_paper_doi 10.1039/c0jm03449e
_journal_volume 21
_journal_year 2011
_chemical_formula_sum 'C39 H64 N17 O15 S4'
_chemical_formula_weight 1139.31
_chemical_name_systematic
;
?
;
_space_group_IT_number 2
_symmetry_cell_setting triclinic
_symmetry_space_group_name_Hall '-P 1'
_symmetry_space_group_name_H-M 'P -1'
_atom_sites_solution_hydrogens geom
_atom_sites_solution_primary direct
_atom_sites_solution_secondary difmap
_audit_creation_method SHELXL-97
_cell_angle_alpha 72.595(4)
_cell_angle_beta 89.618(4)
_cell_angle_gamma 85.998(4)
_cell_formula_units_Z 2
_cell_length_a 7.3720(16)
_cell_length_b 16.324(4)
_cell_length_c 24.346(5)
_cell_measurement_reflns_used 1453
_cell_measurement_temperature 200(2)
_cell_measurement_theta_max 23.44
_cell_measurement_theta_min 2.48
_cell_volume 2788.5(11)
_computing_cell_refinement 'Bruker SAINT'
_computing_data_collection 'Bruker APEX2'
_computing_data_reduction 'Bruker SAINT'
_computing_molecular_graphics 'Bruker SHELXTL'
_computing_publication_material 'Bruker SHELXTL'
_computing_structure_refinement 'SHELXL-97 (Sheldrick, 2008)'
_computing_structure_solution 'SHELXS-97 (Sheldrick, 2008)'
_diffrn_ambient_temperature 200(2)
_diffrn_measured_fraction_theta_full 0.995
_diffrn_measured_fraction_theta_max 0.995
_diffrn_measurement_device_type 'Bruker APEX-II CCD'
_diffrn_measurement_method '\f and \w scans'
_diffrn_radiation_monochromator graphite
_diffrn_radiation_source 'fine-focus sealed tube'
_diffrn_radiation_type MoK\a
_diffrn_radiation_wavelength 0.71073
_diffrn_reflns_av_R_equivalents 0.0000
_diffrn_reflns_av_sigmaI/netI 0.0857
_diffrn_reflns_limit_h_max 9
_diffrn_reflns_limit_h_min -9
_diffrn_reflns_limit_k_max 20
_diffrn_reflns_limit_k_min -19
_diffrn_reflns_limit_l_max 30
_diffrn_reflns_limit_l_min 0
_diffrn_reflns_number 20511
_diffrn_reflns_theta_full 26.50
_diffrn_reflns_theta_max 26.50
_diffrn_reflns_theta_min 0.88
_exptl_absorpt_coefficient_mu 0.247
_exptl_absorpt_correction_T_max 0.9805
_exptl_absorpt_correction_T_min 0.9616
_exptl_absorpt_correction_type multi-scan
_exptl_absorpt_process_details sadabs
_exptl_crystal_colour orange
_exptl_crystal_density_diffrn 1.357
_exptl_crystal_density_method 'not measured'
_exptl_crystal_description slab
_exptl_crystal_F_000 1202
_exptl_crystal_size_max 0.16
_exptl_crystal_size_mid 0.13
_exptl_crystal_size_min 0.08
_refine_diff_density_max 0.536
_refine_diff_density_min -0.462
_refine_diff_density_rms 0.086
_refine_ls_extinction_method none
_refine_ls_goodness_of_fit_ref 1.042
_refine_ls_hydrogen_treatment constr
_refine_ls_matrix_type full
_refine_ls_number_parameters 684
_refine_ls_number_reflns 20511
_refine_ls_number_restraints 90
_refine_ls_restrained_S_all 1.044
_refine_ls_R_factor_all 0.1498
_refine_ls_R_factor_gt 0.0713
_refine_ls_shift/su_max 0.002
_refine_ls_shift/su_mean 0.000
_refine_ls_structure_factor_coef Fsqd
_refine_ls_weighting_details 'calc w=1/[\s^2^(Fo^2^)+(0.0916P)^2^+0.9126P] where P=(Fo^2^+2Fc^2^)/3'
_refine_ls_weighting_scheme calc
_refine_ls_wR_factor_gt 0.1732
_refine_ls_wR_factor_ref 0.2144
_reflns_number_gt 6288
_reflns_number_total 11490
_reflns_threshold_expression >2sigma(I)
_cod_data_source_file C0JM03449E.TXT
_cod_data_source_block GDS_6
_cod_depositor_comments
;
The following automatic conversions were performed:
'_symmetry_cell_setting' value 'Triclinic' changed to 'triclinic'
according to '/home/saulius/struct/CIF-dictionaries/cif_core.dic'
dictionary named 'cif_core.dic' version 2.4.1 from 2010-06-29.

Automatic conversion script
Id: cif_fix_enum 1555 2011-01-17 13:19:09Z saulius 
;
_cod_original_cell_volume 2788.5(10)
_cod_original_sg_symbol_H-M P-1
_cod_database_code 7205572

loop_
_symmetry_equiv_pos_as_xyz
'x, y, z'
'-x, -y, -z'

loop_
_atom_site_label
_atom_site_type_symbol
_atom_site_fract_x
_atom_site_fract_y
_atom_site_fract_z
_atom_site_U_iso_or_equiv
_atom_site_adp_type
_atom_site_occupancy
_atom_site_symmetry_multiplicity
_atom_site_calc_flag
_atom_site_refinement_flags
_atom_site_disorder_assembly
_atom_site_disorder_group
C1 C 0.9727(3) 0.04947(13) 0.11977(9) 0.0337(6) Uani 1 1 d . . .
N1 N 1.1279(2) 0.04711(11) 0.09290(8) 0.0389(5) Uani 1 1 d . . .
H1A H 1.1284 0.0442 0.0574 0.047 Uiso 1 1 calc R . .
H1B H 1.2311 0.0485 0.1105 0.047 Uiso 1 1 calc R . .
N2 N 0.8186(2) 0.04739(11) 0.09326(8) 0.0384(5) Uani 1 1 d . . .
H2A H 0.8196 0.0444 0.0578 0.046 Uiso 1 1 calc R . .
H2B H 0.7147 0.0489 0.1111 0.046 Uiso 1 1 calc R . .
N3 N 0.9708(3) 0.05188(13) 0.17389(8) 0.0484(6) Uani 1 1 d . . .
H3A H 1.0737 0.0519 0.1920 0.058 Uiso 1 1 calc R . .
H3B H 0.8667 0.0534 0.1916 0.058 Uiso 1 1 calc R . .
C2 C 0.4539(3) 0.14032(14) 0.34948(9) 0.0371(6) Uani 1 1 d . . .
N4 N 0.4516(3) 0.13959(13) 0.40410(8) 0.0498(6) Uani 1 1 d . . .
H4A H 0.5537 0.1419 0.4219 0.060 Uiso 1 1 calc R . .
H4B H 0.3480 0.1368 0.4225 0.060 Uiso 1 1 calc R . .
N5 N 0.6097(2) 0.14454(11) 0.32212(8) 0.0401(5) Uani 1 1 d . . .
H5A H 0.6115 0.1464 0.2856 0.048 Uiso 1 1 calc R . .
H5B H 0.7118 0.1455 0.3404 0.048 Uiso 1 1 calc R . .
N6 N 0.2995(3) 0.13884(12) 0.32237(8) 0.0402(5) Uani 1 1 d . . .
H6A H 0.3004 0.1407 0.2859 0.048 Uiso 1 1 calc R . .
H6B H 0.1960 0.1360 0.3408 0.048 Uiso 1 1 calc R . .
C3 C 0.5048(3) 0.86372(14) 0.15139(10) 0.0381(6) Uani 1 1 d . . .
N7 N 0.6588(3) 0.86189(12) 0.17871(8) 0.0429(6) Uani 1 1 d . . .
H7A H 0.6583 0.8595 0.2153 0.052 Uiso 1 1 calc R . .
H7B H 0.7624 0.8631 0.1604 0.052 Uiso 1 1 calc R . .
N8 N 0.5053(3) 0.86551(14) 0.09624(8) 0.0550(6) Uani 1 1 d . . .
H8A H 0.6089 0.8655 0.0781 0.066 Uiso 1 1 calc R . .
H8B H 0.4020 0.8667 0.0780 0.066 Uiso 1 1 calc R . .
N9 N 0.3481(3) 0.86194(11) 0.17832(8) 0.0409(5) Uani 1 1 d . . .
H9A H 0.3463 0.8595 0.2149 0.049 Uiso 1 1 calc R . .
H9B H 0.2457 0.8632 0.1597 0.049 Uiso 1 1 calc R . .
C4 C 0.9853(3) 0.95688(13) 0.37883(9) 0.0331(6) Uani 1 1 d . . .
N10 N 0.9831(3) 0.95501(13) 0.32487(8) 0.0490(6) Uani 1 1 d . . .
H10A H 1.0858 0.9543 0.3063 0.059 Uiso 1 1 calc R . .
H10B H 0.8791 0.9545 0.3075 0.059 Uiso 1 1 calc R . .
N11 N 1.1388(2) 0.95766(11) 0.40508(8) 0.0368(5) Uani 1 1 d . . .
H11A H 1.2422 0.9569 0.3869 0.044 Uiso 1 1 calc R . .
H11B H 1.1389 0.9589 0.4410 0.044 Uiso 1 1 calc R . .
N12 N 0.8297(2) 0.95894(11) 0.40641(8) 0.0390(5) Uani 1 1 d . . .
H12A H 0.8304 0.9608 0.4422 0.047 Uiso 1 1 calc R . .
H12B H 0.7258 0.9584 0.3889 0.047 Uiso 1 1 calc R . .
C5 C 0.4630(3) 0.23146(15) 0.11984(10) 0.0426(7) Uani 1 1 d . . .
C6 C 0.4421(4) 0.23898(16) 0.06233(11) 0.0544(8) Uani 1 1 d . . .
H6 H 0.4241 0.1896 0.0506 0.065 Uiso 1 1 calc R . .
C7 C 0.4475(4) 0.31859(18) 0.02186(12) 0.0640(9) Uani 1 1 d . . .
H7 H 0.4331 0.3239 -0.0178 0.077 Uiso 1 1 calc R . .
C8 C 0.4735(4) 0.38991(17) 0.03843(12) 0.0543(8) Uani 1 1 d . . .
C9 C 0.4933(4) 0.38322(17) 0.09537(13) 0.0690(10) Uani 1 1 d . . .
H9 H 0.5111 0.4329 0.1068 0.083 Uiso 1 1 calc R . .
C10 C 0.4871(5) 0.30341(17) 0.13635(12) 0.0693(10) Uani 1 1 d . . .
H10 H 0.4995 0.2985 0.1760 0.083 Uiso 1 1 calc R . .
N13 N 0.4821(3) 0.46961(13) -0.00827(10) 0.0630(8) Uani 1 1 d . . .
S1 S 0.46121(8) 0.13027(4) 0.17290(2) 0.03720(15) Uani 1 1 d . . .
O1 O 0.6215(2) 0.12269(10) 0.20870(7) 0.0423(4) Uani 1 1 d . . .
O2 O 0.4675(2) 0.06618(9) 0.14215(6) 0.0407(4) Uani 1 1 d . . .
O3 O 0.2939(2) 0.13157(10) 0.20462(7) 0.0434(5) Uani 1 1 d . . .
C11 C 0.9670(3) 0.25667(13) 0.45072(10) 0.0360(6) Uani 1 1 d . . .
C12 C 0.9191(4) 0.33045(16) 0.40735(11) 0.0583(8) Uani 1 1 d . . .
H12 H 0.8840 0.3275 0.3706 0.070 Uiso 1 1 calc R . .
C13 C 0.9224(4) 0.41001(16) 0.41762(12) 0.0646(9) Uani 1 1 d . . .
H13 H 0.8860 0.4614 0.3881 0.078 Uiso 1 1 calc R . .
C14 C 0.9785(3) 0.41404(15) 0.47072(11) 0.0480(7) Uani 1 1 d . . .
C15 C 1.0272(4) 0.34011(15) 0.51389(12) 0.0563(8) Uani 1 1 d . . .
H15 H 1.0644 0.3429 0.5505 0.068 Uiso 1 1 calc R . .
C16 C 1.0219(4) 0.26130(15) 0.50375(11) 0.0530(8) Uani 1 1 d . . .
H16 H 1.0563 0.2099 0.5335 0.064 Uiso 1 1 calc R . .
N14 N 0.9775(3) 0.49945(12) 0.47578(8) 0.0537(6) Uani 1 1 d . . .
S2 S 0.95387(8) 0.15459(3) 0.44025(2) 0.03388(15) Uani 1 1 d . . .
O4 O 0.9493(2) 0.16914(9) 0.37828(6) 0.0384(4) Uani 1 1 d . . .
O5 O 1.1144(2) 0.10233(9) 0.46826(6) 0.0390(4) Uani 1 1 d . . .
O6 O 0.7871(2) 0.12114(10) 0.46797(6) 0.0411(4) Uani 1 1 d . . .
C17 C 0.0057(3) 0.74332(13) 0.05054(10) 0.0343(6) Uani 1 1 d . . .
C18 C 0.0650(4) 0.73288(15) -0.00110(10) 0.0490(7) Uani 1 1 d . . .
H18 H 0.1106 0.7800 -0.0297 0.059 Uiso 1 1 calc R . .
C19 C 0.0584(4) 0.65478(15) -0.01125(11) 0.0540(7) Uani 1 1 d . . .
H19 H 0.0979 0.6480 -0.0470 0.065 Uiso 1 1 calc R . .
C20 C -0.0059(3) 0.58632(15) 0.03066(11) 0.0477(7) Uani 1 1 d . . .
C21 C -0.0634(4) 0.59563(16) 0.08218(12) 0.0621(9) Uani 1 1 d . . .
H21 H -0.1072 0.5481 0.1109 0.075 Uiso 1 1 calc R . .
C22 C -0.0577(4) 0.67476(15) 0.09251(11) 0.0552(8) Uani 1 1 d . . .
H22 H -0.0972 0.6814 0.1282 0.066 Uiso 1 1 calc R . .
N15 N -0.0167(3) 0.50146(13) 0.02471(8) 0.0550(7) Uani 1 1 d . . .
S3 S 0.00640(8) 0.84568(3) 0.06142(2) 0.03487(15) Uani 1 1 d . . .
O7 O 0.1686(2) 0.88384(9) 0.03368(6) 0.0421(4) Uani 1 1 d . . .
O8 O -0.1590(2) 0.89353(10) 0.03368(6) 0.0427(5) Uani 1 1 d . . .
O9 O 0.0078(2) 0.83101(9) 0.12355(6) 0.0404(4) Uani 1 1 d . . .
C23 C 0.5045(3) 0.77142(14) 0.38233(10) 0.0377(6) Uani 1 1 d . . .
C24 C 0.5465(4) 0.69778(17) 0.36719(12) 0.0632(9) Uani 1 1 d . . .
H24 H 0.5770 0.7017 0.3286 0.076 Uiso 1 1 calc R . .
C25 C 0.5444(4) 0.61758(17) 0.40826(13) 0.0694(10) Uani 1 1 d . . .
H25 H 0.5729 0.5667 0.3977 0.083 Uiso 1 1 calc R . .
C26 C 0.5016(3) 0.61207(16) 0.46354(12) 0.0499(8) Uani 1 1 d . . .
C27 C 0.4644(4) 0.68536(17) 0.47882(12) 0.0600(9) Uani 1 1 d . . .
H27 H 0.4377 0.6812 0.5177 0.072 Uiso 1 1 calc R . .
C28 C 0.4652(4) 0.76520(16) 0.43854(11) 0.0520(8) Uani 1 1 d . . .
H28 H 0.4386 0.8158 0.4496 0.062 Uiso 1 1 calc R . .
N16 N 0.4949(3) 0.53186(12) 0.50869(10) 0.0562(7) Uani 1 1 d . . .
S4 S 0.49874(8) 0.87225(4) 0.32825(2) 0.03625(15) Uani 1 1 d . . .
O10 O 0.6641(2) 0.87176(10) 0.29556(7) 0.0429(5) Uani 1 1 d . . .
O11 O 0.3351(2) 0.87733(10) 0.29375(7) 0.0424(5) Uani 1 1 d . . .
O12 O 0.4907(2) 0.93742(9) 0.35828(6) 0.0393(4) Uani 1 1 d . . .
C1T C 0.4316(5) 0.5853(2) 0.20421(18) 0.1028(14) Uani 1 1 d U . .
C2T C 0.2557(6) 0.6224(2) 0.22380(18) 0.1172(16) Uani 1 1 d U . .
H2T1 H 0.2656 0.6849 0.2165 0.141 Uiso 1 1 calc R . .
H2T2 H 0.1552 0.6157 0.1991 0.141 Uiso 1 1 calc R . .
C3T C 0.2046(5) 0.5861(2) 0.28354(16) 0.0938(12) Uani 1 1 d U . .
H3T H 0.3023 0.5936 0.3096 0.113 Uiso 1 1 calc R . .
C4T C 0.1867(7) 0.4929(3) 0.2924(2) 0.174(2) Uani 1 1 d U . .
H4T1 H 0.0961 0.4869 0.2643 0.209 Uiso 1 1 calc R . .
H4T2 H 0.1385 0.4674 0.3314 0.209 Uiso 1 1 calc R . .
C5T C 0.3627(9) 0.4411(3) 0.2863(2) 0.155(2) Uani 1 1 d U . .
C6T C 0.0420(6) 0.7031(2) 0.3023(2) 0.149(2) Uani 1 1 d U . .
H6T1 H 0.1165 0.7000 0.3361 0.223 Uiso 1 1 calc R . .
H6T2 H -0.0819 0.7255 0.3072 0.223 Uiso 1 1 calc R . .
H6T3 H 0.0946 0.7414 0.2679 0.223 Uiso 1 1 calc R . .
C7T C 0.6004(7) 0.6141(3) 0.2275(3) 0.233(2) Uani 1 1 d U . .
H7T1 H 0.6040 0.5916 0.2696 0.350 Uiso 1 1 calc R . .
H7T2 H 0.5956 0.6771 0.2158 0.350 Uiso 1 1 calc R . .
H7T3 H 0.7097 0.5921 0.2119 0.350 Uiso 1 1 calc R . .
C8T C 0.4382(7) 0.6061(3) 0.1417(2) 0.166(2) Uani 1 1 d U . .
H8T1 H 0.5561 0.5848 0.1307 0.248 Uiso 1 1 calc R . .
H8T2 H 0.4222 0.6686 0.1244 0.248 Uiso 1 1 calc R . .
H8T3 H 0.3407 0.5788 0.1281 0.248 Uiso 1 1 calc R . .
C9T C 0.5156(11) 0.4338(4) 0.3297(2) 0.352(4) Uani 1 1 d U . .
H9T1 H 0.6254 0.4059 0.3183 0.528 Uiso 1 1 calc R . .
H9T2 H 0.4789 0.3993 0.3680 0.528 Uiso 1 1 calc R . .
H9T3 H 0.5408 0.4914 0.3309 0.528 Uiso 1 1 calc R . .
C10T C 0.3338(11) 0.3574(3) 0.2832(3) 0.273(4) Uani 1 1 d U . .
H10C H 0.4468 0.3317 0.2721 0.409 Uiso 1 1 calc R . .
H10D H 0.2383 0.3614 0.2545 0.409 Uiso 1 1 calc R . .
H10E H 0.2963 0.3215 0.3209 0.409 Uiso 1 1 calc R . .
N1T N 0.4367(5) 0.48983(19) 0.22794(14) 0.1068(11) Uani 1 1 d U . .
O1T O 0.5625(5) 0.44707(18) 0.20649(13) 0.1462(12) Uani 1 1 d U . .
O2T O 0.0374(4) 0.62294(17) 0.29629(13) 0.1187(10) Uani 1 1 d U . .
C1M C 0.9398(10) 0.3205(5) 0.2015(4) 0.306(4) Uani 1 1 d U . .
H1M1 H 1.0698 0.3027 0.2069 0.459 Uiso 1 1 calc R . .
H1M2 H 0.9067 0.3335 0.1607 0.459 Uiso 1 1 calc R . .
H1M3 H 0.8692 0.2738 0.2244 0.459 Uiso 1 1 calc R . .
O1M O 0.9016(11) 0.3948(4) 0.2194(4) 0.403(4) Uani 1 1 d U . .
H1M H 0.8106 0.3879 0.2409 0.604 Uiso 1 1 calc RU . .

loop_
_atom_site_aniso_label
_atom_site_aniso_U_11
_atom_site_aniso_U_22
_atom_site_aniso_U_33
_atom_site_aniso_U_23
_atom_site_aniso_U_13
_atom_site_aniso_U_12
C1 0.0414(12) 0.0282(11) 0.0339(12) -0.0121(9) 0.0036(10) -0.0062(10)
N1 0.0342(10) 0.0512(11) 0.0361(10) -0.0209(9) 0.0012(8) -0.0014(9)
N2 0.0374(10) 0.0498(11) 0.0320(10) -0.0183(9) 0.0063(8) -0.0047(9)
N3 0.0381(11) 0.0782(14) 0.0338(10) -0.0239(10) 0.0005(9) -0.0068(10)
C2 0.0446(13) 0.0313(12) 0.0343(12) -0.0082(10) 0.0003(10) -0.0023(10)
N4 0.0384(11) 0.0729(14) 0.0410(11) -0.0204(10) 0.0019(9) -0.0092(10)
N5 0.0352(10) 0.0512(11) 0.0355(10) -0.0144(9) 0.0006(8) -0.0064(9)
N6 0.0381(10) 0.0488(11) 0.0334(11) -0.0114(9) 0.0003(9) -0.0045(9)
C3 0.0440(13) 0.0313(12) 0.0381(13) -0.0090(10) 0.0038(11) -0.0031(10)
N7 0.0406(11) 0.0527(12) 0.0361(11) -0.0142(9) 0.0022(9) -0.0042(9)
N8 0.0468(12) 0.0859(15) 0.0371(11) -0.0245(11) 0.0053(10) -0.0112(11)
N9 0.0388(11) 0.0477(11) 0.0364(11) -0.0121(9) -0.0002(9) -0.0067(9)
C4 0.0417(12) 0.0261(11) 0.0322(12) -0.0096(9) 0.0045(10) -0.0027(10)
N10 0.0375(11) 0.0779(14) 0.0372(11) -0.0255(10) 0.0007(9) -0.0051(10)
N11 0.0340(10) 0.0446(10) 0.0368(10) -0.0195(8) 0.0016(8) -0.0049(8)
N12 0.0390(10) 0.0447(11) 0.0374(11) -0.0179(9) -0.0012(9) -0.0053(9)
C5 0.0387(13) 0.0424(13) 0.0465(14) -0.0133(11) 0.0024(11) -0.0021(11)
C6 0.0721(17) 0.0450(14) 0.0458(15) -0.0106(12) -0.0093(13) -0.0141(13)
C7 0.085(2) 0.0612(17) 0.0439(16) -0.0105(14) -0.0130(15) -0.0117(16)
C8 0.0549(16) 0.0465(15) 0.0536(16) -0.0035(13) -0.0100(13) 0.0000(13)
C9 0.104(2) 0.0436(15) 0.0642(18) -0.0223(13) -0.0003(17) -0.0108(16)
C10 0.118(3) 0.0479(16) 0.0447(16) -0.0161(13) 0.0005(17) -0.0123(17)
N13 0.0665(15) 0.0508(14) 0.0688(16) -0.0133(12) -0.0079(12) -0.0043(13)
S1 0.0349(3) 0.0422(3) 0.0366(3) -0.0148(3) 0.0012(2) -0.0035(3)
O1 0.0355(8) 0.0530(9) 0.0408(9) -0.0175(7) -0.0012(7) -0.0030(7)
O2 0.0366(8) 0.0444(9) 0.0463(9) -0.0212(7) 0.0038(7) -0.0049(7)
O3 0.0362(8) 0.0557(10) 0.0409(9) -0.0187(8) 0.0068(7) -0.0029(7)
C11 0.0379(12) 0.0326(11) 0.0419(13) -0.0176(10) 0.0031(10) -0.0052(10)
C12 0.093(2) 0.0434(14) 0.0397(14) -0.0154(12) -0.0063(14) -0.0005(15)
C13 0.109(2) 0.0306(13) 0.0534(17) -0.0119(12) -0.0066(16) 0.0019(15)
C14 0.0558(15) 0.0376(12) 0.0578(15) -0.0246(11) 0.0011(12) -0.0053(12)
C15 0.0788(18) 0.0408(13) 0.0544(15) -0.0216(12) -0.0161(14) -0.0045(13)
C16 0.0745(18) 0.0327(13) 0.0535(15) -0.0161(11) -0.0188(13) 0.0002(12)
N14 0.0650(14) 0.0361(11) 0.0658(14) -0.0237(11) -0.0060(12) -0.0047(10)
S2 0.0393(3) 0.0315(3) 0.0355(3) -0.0166(2) 0.0018(2) -0.0048(2)
O4 0.0445(9) 0.0394(8) 0.0357(8) -0.0179(7) 0.0008(7) -0.0034(7)
O5 0.0423(9) 0.0387(8) 0.0391(8) -0.0180(7) -0.0018(7) 0.0053(7)
O6 0.0407(9) 0.0468(9) 0.0392(9) -0.0155(7) 0.0053(7) -0.0140(7)
C17 0.0333(11) 0.0309(11) 0.0432(13) -0.0175(10) -0.0005(10) -0.0048(9)
C18 0.0687(17) 0.0395(13) 0.0458(14) -0.0218(11) 0.0126(13) -0.0118(12)
C19 0.0694(17) 0.0456(13) 0.0578(15) -0.0307(12) 0.0184(13) -0.0101(13)
C20 0.0504(14) 0.0358(12) 0.0653(16) -0.0271(11) 0.0025(12) -0.0063(11)
C21 0.100(2) 0.0394(14) 0.0539(16) -0.0201(12) 0.0183(15) -0.0232(14)
C22 0.0850(19) 0.0403(13) 0.0471(15) -0.0209(11) 0.0149(14) -0.0172(13)
N15 0.0647(14) 0.0418(11) 0.0661(14) -0.0274(11) 0.0056(13) -0.0070(10)
S3 0.0418(3) 0.0317(3) 0.0347(3) -0.0153(2) 0.0021(2) -0.0041(2)
O7 0.0481(9) 0.0417(9) 0.0408(9) -0.0163(7) 0.0074(7) -0.0158(7)
O8 0.0484(9) 0.0394(9) 0.0401(9) -0.0139(7) 0.0018(8) 0.0061(8)
O9 0.0501(9) 0.0412(8) 0.0335(8) -0.0157(7) 0.0034(7) -0.0073(7)
C23 0.0345(12) 0.0381(12) 0.0422(13) -0.0149(10) 0.0011(10) -0.0009(10)
C24 0.099(2) 0.0470(15) 0.0439(15) -0.0144(13) 0.0133(15) -0.0005(16)
C25 0.102(2) 0.0374(15) 0.0676(19) -0.0172(14) 0.0066(17) 0.0092(16)
C26 0.0465(14) 0.0425(14) 0.0537(16) -0.0048(13) 0.0050(13) 0.0000(12)
C27 0.083(2) 0.0499(16) 0.0442(15) -0.0118(13) 0.0139(14) 0.0024(15)
C28 0.0676(17) 0.0426(14) 0.0461(15) -0.0152(12) 0.0080(13) 0.0024(13)
N16 0.0576(13) 0.0428(13) 0.0652(15) -0.0133(11) 0.0059(11) 0.0029(12)
S4 0.0358(3) 0.0385(3) 0.0359(3) -0.0133(3) 0.0009(2) -0.0028(2)
O10 0.0378(9) 0.0518(9) 0.0417(9) -0.0179(8) 0.0088(7) -0.0050(7)
O11 0.0388(9) 0.0515(9) 0.0391(9) -0.0169(7) 0.0008(7) -0.0035(7)
O12 0.0415(9) 0.0372(8) 0.0422(9) -0.0164(7) 0.0005(7) -0.0038(7)
C1T 0.098(3) 0.073(2) 0.140(3) -0.038(2) 0.033(2) -0.003(2)
C2T 0.153(4) 0.065(2) 0.121(3) -0.012(2) 0.038(3) 0.006(2)
C3T 0.105(3) 0.087(2) 0.095(2) -0.038(2) 0.019(2) 0.000(2)
C4T 0.241(5) 0.070(3) 0.194(4) -0.016(3) 0.133(4) -0.014(3)
C5T 0.254(6) 0.100(3) 0.094(3) -0.015(3) 0.033(4) 0.036(4)
C6T 0.104(3) 0.100(3) 0.260(5) -0.084(3) 0.045(3) 0.003(3)
C7T 0.186(5) 0.260(4) 0.373(6) -0.252(4) 0.130(4) -0.131(4)
C8T 0.197(5) 0.128(4) 0.139(4) 0.004(3) 0.093(4) 0.005(4)
C9T 0.547(9) 0.353(7) 0.150(4) -0.140(4) -0.204(5) 0.329(6)
C10T 0.418(10) 0.047(3) 0.316(8) -0.003(4) 0.161(8) -0.010(5)
N1T 0.134(3) 0.0899(19) 0.103(2) -0.0460(17) -0.004(2) 0.028(2)
O1T 0.181(3) 0.1334(19) 0.143(2) -0.0856(17) -0.011(2) 0.057(2)
O2T 0.0922(18) 0.1125(19) 0.165(2) -0.0639(17) 0.0271(17) -0.0022(16)
C1M 0.180(6) 0.323(8) 0.479(11) -0.230(8) -0.099(7) 0.043(7)
O1M 0.413(10) 0.383(7) 0.509(9) -0.299(6) -0.069(7) 0.059(7)

loop_
_atom_type_symbol
_atom_type_description
_atom_type_scat_dispersion_real
_atom_type_scat_dispersion_imag
_atom_type_scat_source
C C 0.0033 0.0016 'International Tables Vol C Tables 4.2.6.8 and 6.1.1.4'
H H 0.0000 0.0000 'International Tables Vol C Tables 4.2.6.8 and 6.1.1.4'
N N 0.0061 0.0033 'International Tables Vol C Tables 4.2.6.8 and 6.1.1.4'
O O 0.0106 0.0060 'International Tables Vol C Tables 4.2.6.8 and 6.1.1.4'
S S 0.1246 0.1234 'International Tables Vol C Tables 4.2.6.8 and 6.1.1.4'

loop_
_geom_angle_atom_site_label_1
_geom_angle_atom_site_label_2
_geom_angle_atom_site_label_3
_geom_angle
_geom_angle_site_symmetry_1
_geom_angle_site_symmetry_3
_geom_angle_publ_flag
N1 C1 N2 119.7(2) . . ?
N1 C1 N3 120.5(2) . . ?
N2 C1 N3 119.8(2) . . ?
C1 N1 H1A 120.0 . . ?
C1 N1 H1B 120.0 . . ?
H1A N1 H1B 120.0 . . ?
C1 N2 H2A 120.0 . . ?
C1 N2 H2B 120.0 . . ?
H2A N2 H2B 120.0 . . ?
C1 N3 H3A 120.0 . . ?
C1 N3 H3B 120.0 . . ?
H3A N3 H3B 120.0 . . ?
N5 C2 N6 120.4(2) . . ?
N5 C2 N4 119.7(2) . . ?
N6 C2 N4 119.9(2) . . ?
C2 N4 H4A 120.0 . . ?
C2 N4 H4B 120.0 . . ?
H4A N4 H4B 120.0 . . ?
C2 N5 H5A 120.0 . . ?
C2 N5 H5B 120.0 . . ?
H5A N5 H5B 120.0 . . ?
C2 N6 H6A 120.0 . . ?
C2 N6 H6B 120.0 . . ?
H6A N6 H6B 120.0 . . ?
N7 C3 N9 120.7(2) . . ?
N7 C3 N8 120.1(2) . . ?
N9 C3 N8 119.2(2) . . ?
C3 N7 H7A 120.0 . . ?
C3 N7 H7B 120.0 . . ?
H7A N7 H7B 120.0 . . ?
C3 N8 H8A 120.0 . . ?
C3 N8 H8B 120.0 . . ?
H8A N8 H8B 120.0 . . ?
C3 N9 H9A 120.0 . . ?
C3 N9 H9B 120.0 . . ?
H9A N9 H9B 120.0 . . ?
N11 C4 N10 120.6(2) . . ?
N11 C4 N12 119.6(2) . . ?
N10 C4 N12 119.7(2) . . ?
C4 N10 H10A 120.0 . . ?
C4 N10 H10B 120.0 . . ?
H10A N10 H10B 120.0 . . ?
C4 N11 H11A 120.0 . . ?
C4 N11 H11B 120.0 . . ?
H11A N11 H11B 120.0 . . ?
C4 N12 H12A 120.0 . . ?
C4 N12 H12B 120.0 . . ?
H12A N12 H12B 120.0 . . ?
C10 C5 C6 119.7(2) . . ?
C10 C5 S1 119.3(2) . . ?
C6 C5 S1 121.0(2) . . ?
C5 C6 C7 119.6(3) . . ?
C5 C6 H6 120.2 . . ?
C7 C6 H6 120.2 . . ?
C8 C7 C6 120.5(3) . . ?
C8 C7 H7 119.8 . . ?
C6 C7 H7 119.8 . . ?
C9 C8 C7 120.3(2) . . ?
C9 C8 N13 124.3(3) . . ?
C7 C8 N13 115.3(2) . . ?
C8 C9 C10 119.5(3) . . ?
C8 C9 H9 120.2 . . ?
C10 C9 H9 120.2 . . ?
C5 C10 C9 120.3(3) . . ?
C5 C10 H10 119.8 . . ?
C9 C10 H10 119.8 . . ?
N13 N13 C8 113.0(3) 2_665 . ?
O1 S1 O3 112.31(10) . . ?
O1 S1 O2 112.46(9) . . ?
O3 S1 O2 112.43(10) . . ?
O1 S1 C5 106.10(11) . . ?
O3 S1 C5 106.67(10) . . ?
O2 S1 C5 106.30(11) . . ?
C12 C11 C16 120.1(2) . . ?
C12 C11 S2 120.66(19) . . ?
C16 C11 S2 119.24(16) . . ?
C11 C12 C13 119.5(2) . . ?
C11 C12 H12 120.3 . . ?
C13 C12 H12 120.3 . . ?
C14 C13 C12 120.0(2) . . ?
C14 C13 H13 120.0 . . ?
C12 C13 H13 120.0 . . ?
C15 C14 C13 120.3(2) . . ?
C15 C14 N14 124.9(2) . . ?
C13 C14 N14 114.8(2) . . ?
C14 C15 C16 119.5(3) . . ?
C14 C15 H15 120.2 . . ?
C16 C15 H15 120.2 . . ?
C11 C16 C15 120.6(2) . . ?
C11 C16 H16 119.7 . . ?
C15 C16 H16 119.7 . . ?
N14 N14 C14 113.0(2) 2_766 . ?
O5 S2 O4 113.02(9) . . ?
O5 S2 O6 111.71(9) . . ?
O4 S2 O6 112.69(9) . . ?
O5 S2 C11 106.35(10) . . ?
O4 S2 C11 106.46(10) . . ?
O6 S2 C11 105.98(10) . . ?
C22 C17 C18 120.0(2) . . ?
C22 C17 S3 120.48(19) . . ?
C18 C17 S3 119.54(16) . . ?
C19 C18 C17 120.4(2) . . ?
C19 C18 H18 119.8 . . ?
C17 C18 H18 119.8 . . ?
C18 C19 C20 119.6(2) . . ?
C18 C19 H19 120.2 . . ?
C20 C19 H19 120.2 . . ?
C21 C20 C19 120.5(2) . . ?
C21 C20 N15 115.3(2) . . ?
C19 C20 N15 124.1(2) . . ?
C20 C21 C22 120.0(2) . . ?
C20 C21 H21 120.0 . . ?
C22 C21 H21 120.0 . . ?
C17 C22 C21 119.5(2) . . ?
C17 C22 H22 120.3 . . ?
C21 C22 H22 120.3 . . ?
N15 N15 C20 113.0(2) 2_565 . ?
O7 S3 O8 111.83(9) . . ?
O7 S3 O9 113.19(10) . . ?
O8 S3 O9 112.46(9) . . ?
O7 S3 C17 106.30(10) . . ?
O8 S3 C17 105.80(10) . . ?
O9 S3 C17 106.64(10) . . ?
C28 C23 C24 119.5(2) . . ?
C28 C23 S4 121.59(19) . . ?
C24 C23 S4 118.94(19) . . ?
C23 C24 C25 120.2(3) . . ?
C23 C24 H24 119.9 . . ?
C25 C24 H24 119.9 . . ?
C26 C25 C24 119.9(3) . . ?
C26 C25 H25 120.1 . . ?
C24 C25 H25 120.1 . . ?
C25 C26 C27 119.9(2) . . ?
C25 C26 N16 123.6(2) . . ?
C27 C26 N16 116.5(2) . . ?
C26 C27 C28 120.9(3) . . ?
C26 C27 H27 119.6 . . ?
C28 C27 H27 119.6 . . ?
C23 C28 C27 119.7(3) . . ?
C23 C28 H28 120.1 . . ?
C27 C28 H28 120.1 . . ?
N16 N16 C26 113.7(3) 2_666 . ?
O10 S4 O11 112.58(10) . . ?
O10 S4 O12 112.80(10) . . ?
O11 S4 O12 112.08(9) . . ?
O10 S4 C23 106.35(10) . . ?
O11 S4 C23 106.16(10) . . ?
O12 S4 C23 106.24(10) . . ?
C8T C1T N1T 107.2(4) . . ?
C8T C1T C2T 111.8(4) . . ?
N1T C1T C2T 107.8(3) . . ?
C8T C1T C7T 110.5(4) . . ?
N1T C1T C7T 107.1(3) . . ?
C2T C1T C7T 112.1(4) . . ?
C3T C2T C1T 117.5(3) . . ?
C3T C2T H2T1 107.9 . . ?
C1T C2T H2T1 107.9 . . ?
C3T C2T H2T2 107.9 . . ?
C1T C2T H2T2 107.9 . . ?
H2T1 C2T H2T2 107.2 . . ?
O2T C3T C2T 112.7(3) . . ?
O2T C3T C4T 108.5(3) . . ?
C2T C3T C4T 106.3(4) . . ?
O2T C3T H3T 109.8 . . ?
C2T C3T H3T 109.8 . . ?
C4T C3T H3T 109.8 . . ?
C3T C4T C5T 115.2(4) . . ?
C3T C4T H4T1 108.5 . . ?
C5T C4T H4T1 108.5 . . ?
C3T C4T H4T2 108.5 . . ?
C5T C4T H4T2 108.5 . . ?
H4T1 C4T H4T2 107.5 . . ?
C10T C5T N1T 106.0(4) . . ?
C10T C5T C9T 108.7(5) . . ?
N1T C5T C9T 105.7(5) . . ?
C10T C5T C4T 113.3(6) . . ?
N1T C5T C4T 104.8(3) . . ?
C9T C5T C4T 117.4(5) . . ?
O2T C6T H6T1 109.5 . . ?
O2T C6T H6T2 109.5 . . ?
H6T1 C6T H6T2 109.5 . . ?
O2T C6T H6T3 109.5 . . ?
H6T1 C6T H6T3 109.5 . . ?
H6T2 C6T H6T3 109.5 . . ?
C1T C7T H7T1 109.5 . . ?
C1T C7T H7T2 109.5 . . ?
H7T1 C7T H7T2 109.5 . . ?
C1T C7T H7T3 109.5 . . ?
H7T1 C7T H7T3 109.5 . . ?
H7T2 C7T H7T3 109.5 . . ?
C1T C8T H8T1 109.5 . . ?
C1T C8T H8T2 109.5 . . ?
H8T1 C8T H8T2 109.5 . . ?
C1T C8T H8T3 109.5 . . ?
H8T1 C8T H8T3 109.5 . . ?
H8T2 C8T H8T3 109.5 . . ?
C5T C9T H9T1 109.5 . . ?
C5T C9T H9T2 109.5 . . ?
H9T1 C9T H9T2 109.5 . . ?
C5T C9T H9T3 109.5 . . ?
H9T1 C9T H9T3 109.5 . . ?
H9T2 C9T H9T3 109.5 . . ?
C5T C10T H10C 109.5 . . ?
C5T C10T H10D 109.5 . . ?
H10C C10T H10D 109.5 . . ?
C5T C10T H10E 109.5 . . ?
H10C C10T H10E 109.5 . . ?
H10D C10T H10E 109.5 . . ?
O1T N1T C1T 115.4(3) . . ?
O1T N1T C5T 115.9(3) . . ?
C1T N1T C5T 124.8(3) . . ?
C6T O2T C3T 115.5(3) . . ?
O1M C1M H1M1 109.5 . . ?
O1M C1M H1M2 109.5 . . ?
H1M1 C1M H1M2 109.5 . . ?
O1M C1M H1M3 109.5 . . ?
H1M1 C1M H1M3 109.5 . . ?
H1M2 C1M H1M3 109.5 . . ?
C1M O1M H1M 109.5 . . ?

loop_
_geom_bond_atom_site_label_1
_geom_bond_atom_site_label_2
_geom_bond_distance
_geom_bond_site_symmetry_2
_geom_bond_publ_flag
C1 N1 1.318(3) . ?
C1 N2 1.318(3) . ?
C1 N3 1.330(3) . ?
N1 H1A 0.8800 . ?
N1 H1B 0.8800 . ?
N2 H2A 0.8800 . ?
N2 H2B 0.8800 . ?
N3 H3A 0.8800 . ?
N3 H3B 0.8800 . ?
C2 N5 1.320(3) . ?
C2 N6 1.325(3) . ?
C2 N4 1.326(3) . ?
N4 H4A 0.8800 . ?
N4 H4B 0.8800 . ?
N5 H5A 0.8800 . ?
N5 H5B 0.8800 . ?
N6 H6A 0.8800 . ?
N6 H6B 0.8800 . ?
C3 N7 1.314(3) . ?
C3 N9 1.322(3) . ?
C3 N8 1.334(3) . ?
N7 H7A 0.8800 . ?
N7 H7B 0.8800 . ?
N8 H8A 0.8800 . ?
N8 H8B 0.8800 . ?
N9 H9A 0.8800 . ?
N9 H9B 0.8800 . ?
C4 N11 1.306(3) . ?
C4 N10 1.324(3) . ?
C4 N12 1.329(3) . ?
N10 H10A 0.8800 . ?
N10 H10B 0.8800 . ?
N11 H11A 0.8800 . ?
N11 H11B 0.8800 . ?
N12 H12A 0.8800 . ?
N12 H12B 0.8800 . ?
C5 C10 1.373(4) . ?
C5 C6 1.377(3) . ?
C5 S1 1.767(2) . ?
C6 C7 1.379(3) . ?
C6 H6 0.9500 . ?
C7 C8 1.367(4) . ?
C7 H7 0.9500 . ?
C8 C9 1.365(4) . ?
C8 N13 1.454(3) . ?
C9 C10 1.388(4) . ?
C9 H9 0.9500 . ?
C10 H10 0.9500 . ?
N13 N13 1.222(4) 2_665 ?
S1 O1 1.4493(16) . ?
S1 O3 1.4531(16) . ?
S1 O2 1.4555(17) . ?
C11 C12 1.369(3) . ?
C11 C16 1.381(3) . ?
C11 S2 1.769(2) . ?
C12 C13 1.396(4) . ?
C12 H12 0.9500 . ?
C13 C14 1.382(4) . ?
C13 H13 0.9500 . ?
C14 C15 1.370(3) . ?
C14 N14 1.435(3) . ?
C15 C16 1.384(3) . ?
C15 H15 0.9500 . ?
C16 H16 0.9500 . ?
N14 N14 1.232(4) 2_766 ?
S2 O5 1.4543(15) . ?
S2 O4 1.4558(16) . ?
S2 O6 1.4587(16) . ?
C17 C22 1.377(3) . ?
C17 C18 1.383(3) . ?
C17 S3 1.769(2) . ?
C18 C19 1.373(3) . ?
C18 H18 0.9500 . ?
C19 C20 1.378(3) . ?
C19 H19 0.9500 . ?
C20 C21 1.369(4) . ?
C20 N15 1.443(3) . ?
C21 C22 1.391(4) . ?
C21 H21 0.9500 . ?
C22 H22 0.9500 . ?
N15 N15 1.241(4) 2_565 ?
S3 O7 1.4543(16) . ?
S3 O8 1.4544(16) . ?
S3 O9 1.4589(16) . ?
C23 C28 1.372(3) . ?
C23 C24 1.374(4) . ?
C23 S4 1.772(2) . ?
C24 C25 1.390(4) . ?
C24 H24 0.9500 . ?
C25 C26 1.358(4) . ?
C25 H25 0.9500 . ?
C26 C27 1.365(4) . ?
C26 N16 1.440(3) . ?
C27 C28 1.377(3) . ?
C27 H27 0.9500 . ?
C28 H28 0.9500 . ?
N16 N16 1.232(4) 2_666 ?
S4 O10 1.4524(16) . ?
S4 O11 1.4578(17) . ?
S4 O12 1.4579(17) . ?
C1T C8T 1.458(6) . ?
C1T N1T 1.489(4) . ?
C1T C2T 1.526(5) . ?
C1T C7T 1.530(7) . ?
C2T C3T 1.455(5) . ?
C2T H2T1 0.9900 . ?
C2T H2T2 0.9900 . ?
C3T O2T 1.407(4) . ?
C3T C4T 1.487(5) . ?
C3T H3T 1.0000 . ?
C4T C5T 1.530(7) . ?
C4T H4T1 0.9900 . ?
C4T H4T2 0.9900 . ?
C5T C10T 1.420(7) . ?
C5T N1T 1.523(5) . ?
C5T C9T 1.525(9) . ?
C6T O2T 1.361(5) . ?
C6T H6T1 0.9800 . ?
C6T H6T2 0.9800 . ?
C6T H6T3 0.9800 . ?
C7T H7T1 0.9800 . ?
C7T H7T2 0.9800 . ?
C7T H7T3 0.9800 . ?
C8T H8T1 0.9800 . ?
C8T H8T2 0.9800 . ?
C8T H8T3 0.9800 . ?
C9T H9T1 0.9800 . ?
C9T H9T2 0.9800 . ?
C9T H9T3 0.9800 . ?
C10T H10C 0.9800 . ?
C10T H10D 0.9800 . ?
C10T H10E 0.9800 . ?
N1T O1T 1.320(4) . ?
C1M O1M 1.418(9) . ?
C1M H1M1 0.9800 . ?
C1M H1M2 0.9800 . ?
C1M H1M3 0.9800 . ?
O1M H1M 0.8400 . ?

loop_
_geom_torsion_atom_site_label_1
_geom_torsion_atom_site_label_2
_geom_torsion_atom_site_label_3
_geom_torsion_atom_site_label_4
_geom_torsion
_geom_torsion_site_symmetry_1
_geom_torsion_site_symmetry_2
_geom_torsion_site_symmetry_3
_geom_torsion_site_symmetry_4
_geom_torsion_publ_flag
C10 C5 C6 C7 0.7(4) . . . . ?
S1 C5 C6 C7 -178.8(2) . . . . ?
C5 C6 C7 C8 0.0(4) . . . . ?
C6 C7 C8 C9 -0.4(5) . . . . ?
C6 C7 C8 N13 178.2(3) . . . . ?
C7 C8 C9 C10 0.1(5) . . . . ?
N13 C8 C9 C10 -178.4(3) . . . . ?
C6 C5 C10 C9 -1.0(4) . . . . ?
S1 C5 C10 C9 178.5(2) . . . . ?
C8 C9 C10 C5 0.6(5) . . . . ?
C9 C8 N13 N13 3.4(5) . . . 2_665 ?
C7 C8 N13 N13 -175.2(3) . . . 2_665 ?
C10 C5 S1 O1 -49.8(2) . . . . ?
C6 C5 S1 O1 129.7(2) . . . . ?
C10 C5 S1 O3 70.1(2) . . . . ?
C6 C5 S1 O3 -110.4(2) . . . . ?
C10 C5 S1 O2 -169.7(2) . . . . ?
C6 C5 S1 O2 9.7(2) . . . . ?
C16 C11 C12 C13 -1.5(4) . . . . ?
S2 C11 C12 C13 176.9(2) . . . . ?
C11 C12 C13 C14 1.8(5) . . . . ?
C12 C13 C14 C15 -1.5(4) . . . . ?
C12 C13 C14 N14 179.4(3) . . . . ?
C13 C14 C15 C16 0.8(4) . . . . ?
N14 C14 C15 C16 179.7(3) . . . . ?
C12 C11 C16 C15 0.7(4) . . . . ?
S2 C11 C16 C15 -177.7(2) . . . . ?
C14 C15 C16 C11 -0.4(4) . . . . ?
C15 C14 N14 N14 -1.3(4) . . . 2_766 ?
C13 C14 N14 N14 177.7(3) . . . 2_766 ?
C12 C11 S2 O5 139.7(2) . . . . ?
C16 C11 S2 O5 -41.9(2) . . . . ?
C12 C11 S2 O4 18.9(2) . . . . ?
C16 C11 S2 O4 -162.68(19) . . . . ?
C12 C11 S2 O6 -101.3(2) . . . . ?
C16 C11 S2 O6 77.1(2) . . . . ?
C22 C17 C18 C19 1.1(4) . . . . ?
S3 C17 C18 C19 -177.3(2) . . . . ?
C17 C18 C19 C20 -0.8(4) . . . . ?
C18 C19 C20 C21 0.1(4) . . . . ?
C18 C19 C20 N15 -179.3(2) . . . . ?
C19 C20 C21 C22 0.2(4) . . . . ?
N15 C20 C21 C22 179.6(2) . . . . ?
C18 C17 C22 C21 -0.8(4) . . . . ?
S3 C17 C22 C21 177.6(2) . . . . ?
C20 C21 C22 C17 0.1(4) . . . . ?
C21 C20 N15 N15 172.2(3) . . . 2_565 ?
C19 C20 N15 N15 -8.4(4) . . . 2_565 ?
C22 C17 S3 O7 144.4(2) . . . . ?
C18 C17 S3 O7 -37.2(2) . . . . ?
C22 C17 S3 O8 -96.6(2) . . . . ?
C18 C17 S3 O8 81.8(2) . . . . ?
C22 C17 S3 O9 23.4(2) . . . . ?
C18 C17 S3 O9 -158.27(19) . . . . ?
C28 C23 C24 C25 1.7(4) . . . . ?
S4 C23 C24 C25 -177.3(2) . . . . ?
C23 C24 C25 C26 -0.3(5) . . . . ?
C24 C25 C26 C27 -1.4(5) . . . . ?
C24 C25 C26 N16 179.5(3) . . . . ?
C25 C26 C27 C28 1.7(4) . . . . ?
N16 C26 C27 C28 -179.2(3) . . . . ?
C24 C23 C28 C27 -1.4(4) . . . . ?
S4 C23 C28 C27 177.5(2) . . . . ?
C26 C27 C28 C23 -0.3(4) . . . . ?
C25 C26 N16 N16 -10.1(4) . . . 2_666 ?
C27 C26 N16 N16 170.8(3) . . . 2_666 ?
C28 C23 S4 O10 133.6(2) . . . . ?
C24 C23 S4 O10 -47.5(2) . . . . ?
C28 C23 S4 O11 -106.3(2) . . . . ?
C24 C23 S4 O11 72.6(2) . . . . ?
C28 C23 S4 O12 13.2(2) . . . . ?
C24 C23 S4 O12 -167.9(2) . . . . ?
C8T C1T C2T C3T 161.7(4) . . . . ?
N1T C1T C2T C3T 44.1(5) . . . . ?
C7T C1T C2T C3T -73.6(5) . . . . ?
C1T C2T C3T O2T -177.9(4) . . . . ?
C1T C2T C3T C4T -59.2(5) . . . . ?
O2T C3T C4T C5T -174.0(4) . . . . ?
C2T C3T C4T C5T 64.5(5) . . . . ?
C3T C4T C5T C10T -167.8(5) . . . . ?
C3T C4T C5T N1T -52.7(6) . . . . ?
C3T C4T C5T C9T 64.2(6) . . . . ?
C8T C1T N1T O1T 47.4(5) . . . . ?
C2T C1T N1T O1T 168.0(4) . . . . ?
C7T C1T N1T O1T -71.1(5) . . . . ?
C8T C1T N1T C5T -155.6(4) . . . . ?
C2T C1T N1T C5T -35.0(6) . . . . ?
C7T C1T N1T C5T 85.9(5) . . . . ?
C10T C5T N1T O1T -43.7(6) . . . . ?
C9T C5T N1T O1T 71.5(5) . . . . ?
C4T C5T N1T O1T -163.8(4) . . . . ?
C10T C5T N1T C1T 159.3(5) . . . . ?
C9T C5T N1T C1T -85.4(5) . . . . ?
C4T C5T N1T C1T 39.3(6) . . . . ?
C2T C3T O2T C6T -76.1(5) . . . . ?
C4T C3T O2T C6T 166.5(4) . . . . ?
